data_1572395
loop_
_publ_author_name
'Jastrz&#x119;bska, R&#xf3;&#x17c;a'
'Por&#x119;ba, Tomasz'
'Cova, Federico'
'Tcho&#x144;, Daniel M'
'Makal, Anna'

_publ_section_title
;
 Structure-property relationship of a complex photoluminescent
 arylacetylide-gold(I) compound. I: a pressure-induced phase
 transformation caught in the act.
;
_journal_coeditor_code LT5070
_journal_issue 5
_journal_name_full IUCrJ
_journal_paper_doi 10.1107/S2052252524007681
_journal_volume 11
_journal_year 2024
_chemical_formula_moiety '0.25(C100 H96 Au4 O4 P4)'
_chemical_formula_sum 'C25 H24 Au O P'
_chemical_formula_weight 568.38
_space_group_crystal_system triclinic
_space_group_IT_number 2
_space_group_name_Hall '-P 1'
_space_group_name_H-M_alt 'P -1'
_atom_sites_solution_hydrogens geom
_audit_creation_date 2024-04-17
_audit_creation_method
;
Olex2 1.5-alpha
(compiled 2023.11.24 svn.r209d9fb for OlexSys, GUI svn.r6869)
;
_cell_angle_alpha 109.816(4)
_cell_angle_beta 98.398(2)
_cell_angle_gamma 85.874(3)
_cell_formula_units_Z 4
_cell_length_a 16.0839(5)
_cell_length_b 14.2240(7)
_cell_length_c 10.1393(3)
_cell_measurement_reflns_used 11269
_cell_measurement_temperature 293(2)
_cell_measurement_theta_max 27.9040
_cell_measurement_theta_min 3.1020
_cell_volume 2158.26(15)
_computing_cell_refinement 'CrysAlisPro 1.171.38.43c (Rigaku OD, 2015)'
_computing_data_collection 'CrysAlisPro 1.171.38.43c (Rigaku OD, 2015)'
_computing_data_reduction 'CrysAlisPro 1.171.38.43c (Rigaku OD, 2015)'
_computing_molecular_graphics 'Olex2 1.5-alpha (Dolomanov et al., 2009)'
_computing_publication_material 'Olex2 1.5-alpha (Dolomanov et al., 2009)'
_computing_structure_refinement 'SHELXL 2013/2 (Sheldrick, 2015)'
_diffrn_ambient_temperature 293(2)
_diffrn_detector_area_resol_mean 8.0013
_diffrn_detector_type Eos
_diffrn_measured_fraction_theta_full 0.998
_diffrn_measured_fraction_theta_max 0.998
_diffrn_measurement_details
;
List of Runs (angles in degrees, time in seconds):

  # Type    Start    End  Width  t~exp~   \w     \q     \k     \f   Frames
--------------------------------------------------------------------------
  1  \w    -34.00  -3.00   1.00   20.00    --   33.59 126.00-143.71   31
  2  \w     49.00 116.00   1.00   20.00    --   33.59 160.00-150.00   67
  3  \w    -19.00  86.00   1.00   20.00    --   33.59 -99.00 -30.00  105
  4  \w    -43.00  68.00   1.00   20.00    --   33.59 -37.00 -30.00  111
  5  \w   -107.00  -1.00   1.00   20.00    --  -33.91 -57.00-150.00  106
  6  \w   -108.00  -2.00   1.00   20.00    --  -33.91 -57.00 -30.00  106
  7  \w    -40.00  39.00   1.00   20.00    --  -33.91  57.00-180.00   79
  8  \w   -108.00  -3.00   1.00   20.00    --  -33.91 -57.00 -90.00  105
  9  \w    -70.00  43.00   1.00   20.00    --  -33.91  77.00-120.00  113
 10  \w   -105.00  -1.00   1.00   20.00    --  -33.91 -57.00 120.00  104
 11  \w   -107.00 -82.00   1.00   20.00    --  -33.91 -77.00  60.00   25
;
_diffrn_measurement_device 'four-circle diffractometer'
_diffrn_measurement_device_type 'SuperNova, Single source at offset, Eos'
_diffrn_measurement_method '\w scans'
_diffrn_radiation_type MoK\a
_diffrn_radiation_wavelength 0.71073
_diffrn_reflns_av_R_equivalents 0.0308
_diffrn_reflns_av_unetI/netI 0.0335
_diffrn_reflns_Laue_measured_fraction_full 0.998
_diffrn_reflns_Laue_measured_fraction_max 0.998
_diffrn_reflns_limit_h_max 22
_diffrn_reflns_limit_h_min -22
_diffrn_reflns_limit_k_max 20
_diffrn_reflns_limit_k_min -20
_diffrn_reflns_limit_l_max 14
_diffrn_reflns_limit_l_min -14
_diffrn_reflns_number 42542
_diffrn_reflns_point_group_measured_fraction_full 0.998
_diffrn_reflns_point_group_measured_fraction_max 0.998
_diffrn_reflns_theta_full 25.242
_diffrn_reflns_theta_max 30.508
_diffrn_reflns_theta_min 3.117
_exptl_absorpt_coefficient_mu 6.903
_exptl_absorpt_correction_T_max 1.00000
_exptl_absorpt_correction_T_min 0.83105
_exptl_absorpt_correction_type multi-scan
_exptl_absorpt_process_details
;
CrysAlisPro 1.171.38.43c (Rigaku Oxford Diffraction, 2015)
Empirical absorption correction using spherical harmonics,
 implemented in SCALE3 ABSPACK scaling algorithm.
;
_exptl_crystal_colour 'clear light yellow'
_exptl_crystal_colour_lustre clear
_exptl_crystal_colour_modifier light
_exptl_crystal_colour_primary yellow
_exptl_crystal_density_diffrn 1.749
_exptl_crystal_description plate
_exptl_crystal_F_000 1104
_exptl_crystal_size_max 0.29
_exptl_crystal_size_mid 0.21
_exptl_crystal_size_min 0.11
_refine_diff_density_max 1.011
_refine_diff_density_min -1.472
_refine_diff_density_rms 0.081
_refine_ls_extinction_method none
_refine_ls_goodness_of_fit_ref 1.029
_refine_ls_hydrogen_treatment constr
_refine_ls_matrix_type full
_refine_ls_number_parameters 603
_refine_ls_number_reflns 13173
_refine_ls_number_restraints 32
_refine_ls_restrained_S_all 1.028
_refine_ls_R_factor_all 0.0700
_refine_ls_R_factor_gt 0.0396
_refine_ls_shift/su_max 0.002
_refine_ls_shift/su_mean 0.000
_refine_ls_structure_factor_coef Fsqd
_refine_ls_weighting_details
;
 w=1/[\s^2^(Fo^2^)+(0.0240P)^2^+1.6049P]
 where P=(Fo^2^+2Fc^2^)/3
;
_refine_ls_weighting_scheme calc
_refine_ls_wR_factor_gt 0.0713
_refine_ls_wR_factor_ref 0.0816
_reflns_Friedel_coverage 0.000
_reflns_number_gt 9022
_reflns_number_total 13173
_reflns_threshold_expression 'I > 2\s(I)'
_cod_data_source_file lt5070.cif
_cod_data_source_block crystal_1
_cod_database_code 1572395
_shelxl_version_number 2013-2
_shelx_space_group_comment
;
The symmetry employed for this shelxl refinement is uniquely defined
by the following loop, which should always be used as a source of
symmetry information in preference to the above space-group names.
They are only intended as comments.
;
_olex2_refinement_description
;
1. Fixed Uiso
 At 1.2 times of:
  All C(H) groups, All C(H,H) groups
 At 1.5 times of:
  All C(H,H,H) groups
2. Restrained distances
 C204-C203 = C104-C103
 1.5 with sigma of 0.1
3. Uiso/Uaniso restraints and constraints
C204 \\sim C104 \\sim C203 \\sim C103: within 1.7A with sigma of 0.04 and sigma
for terminal atoms of 0.08 within 1.7A
4. Others
 Sof(C203)=Sof(H20A)=Sof(H20B)=Sof(C204)=Sof(H20C)=Sof(H20D)=Sof(H20E)=0.5*(1-
 FVAR(2))
 Sof(C104)=Sof(H10A)=Sof(H10B)=Sof(H10C)=Sof(C103)=Sof(H10D)=Sof(H10E)=0.5*
 FVAR(2)
 Fixed Sof: Au4(0.5) P3(0.5) P4(0.5) C113(0.5) H11A(0.5) H11B(0.5) C114(0.5)
 H11C(0.5) H11D(0.5) H11E(0.5) C112(0.5) H11F(0.5) H11G(0.5) H11H(0.5)
 C111(0.5) H11I(0.5) H11J(0.5) C115(0.5) H11K(0.5) H11L(0.5) C116(0.5)
 H11M(0.5) H11N(0.5) H11O(0.5) C102(0.5) H10F(0.5) H10G(0.5) H10H(0.5)
 C101(0.5) H10I(0.5) H10J(0.5) C105(0.5) H10K(0.5) H10L(0.5) C106(0.5)
 H10M(0.5) H10N(0.5) H10O(0.5)
5.a Secondary CH2 refined with riding coordinates:
 C85(H85A,H85B), C81(H81A,H81B), C83(H83A,H83B), C113(H11A,H11B), C103(H10D,
 H10E), C111(H11I,H11J), C115(H11K,H11L), C101(H10I,H10J), C105(H10K,H10L),
 C203(H20A,H20B)
5.b Aromatic/amide H refined with riding coordinates:
 C34(H34), C23(H23), C3(H3), C24(H24), C14(H14), C33(H33), C26(H26), C31(H31),
 C13(H13), C27(H27), C30(H30), C4(H4), C28(H28), C11(H11), C10(H10), C7(H7),
 C8(H8), C6(H6)
5.c Idealised Me refined as rotating group:
 C82(H82A,H82B,H82C), C84(H84A,H84B,H84C), C86(H86A,H86B,H86C), C104(H10A,H10B,
 H10C), C114(H11C,H11D,H11E), C112(H11F,H11G,H11H), C116(H11M,H11N,H11O),
 C102(H10F,H10G,H10H), C106(H10M,H10N,H10O), C204(H20C,H20D,H20E)
;
_olex2_submission_special_instructions 'No special instructions were received'
_oxdiff_exptl_absorpt_empirical_details
;
Empirical correction (ABSPACK) includes:
- Absorption correction using spherical harmonics
- Frame scaling
;

loop_
_space_group_symop_operation_xyz
'x, y, z'
'-x, -y, -z'

loop_
_atom_site_label
_atom_site_type_symbol
_atom_site_fract_x
_atom_site_fract_y
_atom_site_fract_z
_atom_site_U_iso_or_equiv
_atom_site_adp_type
_atom_site_occupancy
_atom_site_site_symmetry_order
_atom_site_calc_flag
_atom_site_refinement_flags_posn
_atom_site_refinement_flags_adp
_atom_site_refinement_flags_occupancy
_atom_site_disorder_assembly
_atom_site_disorder_group
Au2 Au 0.5000 1.0000 0.5000 0.05348(7) Uani 1 2 d S . P A .
Au1 Au 0.49819(2) 0.76965(2) 0.51597(2) 0.06113(6) Uani 1 1 d . . . . .
P1 P 0.58216(6) 0.95252(8) 0.31846(10) 0.0506(2) Uani 1 1 d . . . . .
O2 O 0.71550(19) 0.9036(3) 0.9898(3) 0.0917(11) Uani 1 1 d . . . . .
C85 C 0.5250(3) 0.9521(4) 0.1502(4) 0.0684(12) Uani 1 1 d . . . . .
H85A H 0.5113 1.0206 0.1547 0.082 Uiso 1 1 calc R U . . .
H85B H 0.5611 0.9236 0.0770 0.082 Uiso 1 1 calc R U . . .
O1 O 0.32491(19) 0.6219(3) 0.0142(3) 0.1046(13) Uani 1 1 d . . . . .
C19 C 0.4083(3) 0.7236(3) 0.3550(5) 0.0641(11) Uani 1 1 d . . . . .
C34 C 0.8091(3) 0.8406(3) 0.6701(4) 0.0571(10) Uani 1 1 d . . . . .
H34 H 0.7583 0.8314 0.6109 0.069 Uiso 1 1 calc R U . . .
C81 C 0.6689(3) 1.0339(3) 0.3477(4) 0.0642(11) Uani 1 1 d . . . . .
H81A H 0.7022 1.0069 0.2701 0.077 Uiso 1 1 calc R U . . .
H81B H 0.6467 1.0988 0.3463 0.077 Uiso 1 1 calc R U . . .
C22 C 0.8862(2) 0.8655(3) 0.9027(4) 0.0470(8) Uani 1 1 d . . . . .
C38 C 0.6527(3) 0.8361(3) 0.7598(5) 0.0652(11) Uani 1 1 d . . . . .
C39 C 0.5923(3) 0.8113(3) 0.6723(5) 0.0635(11) Uani 1 1 d . . . . .
C18 C 0.3554(3) 0.6943(3) 0.2541(4) 0.0650(11) Uani 1 1 d . . . . .
C1 C 0.2072(2) 0.6509(3) 0.1404(4) 0.0499(9) Uani 1 1 d . . . . .
C23 C 0.8943(3) 0.8763(3) 1.0501(4) 0.0567(9) Uani 1 1 d . . . . .
H23 H 0.8460 0.8785 1.0915 0.068 Uiso 1 1 calc R U . . .
C21 C 0.8089(2) 0.8563(3) 0.8132(4) 0.0501(9) Uani 1 1 d . . . . .
C3 C 0.1558(3) 0.6208(3) -0.1173(4) 0.0643(11) Uani 1 1 d . . . . .
H3 H 0.2103 0.6210 -0.1375 0.077 Uiso 1 1 calc R U . . .
C32 C 0.9599(3) 0.8489(3) 0.6982(4) 0.0565(9) Uani 1 1 d . . . . .
C82 C 0.7263(3) 1.0479(4) 0.4860(5) 0.0909(16) Uani 1 1 d . . . . .
H82A H 0.6937 1.0723 0.5635 0.136 Uiso 1 1 calc R U . . .
H82B H 0.7685 1.0953 0.4967 0.136 Uiso 1 1 calc R U . . .
H82C H 0.7528 0.9851 0.4850 0.136 Uiso 1 1 calc R U . . .
C37 C 0.7251(2) 0.8669(3) 0.8654(4) 0.0595(10) Uani 1 1 d . . . . .
C36 C 1.0416(2) 0.8709(3) 0.9309(4) 0.0541(9) Uani 1 1 d . . . . .
C25 C 1.0460(3) 0.8827(3) 1.0746(5) 0.0604(10) Uani 1 1 d . . . . .
C83 C 0.6274(3) 0.8284(4) 0.2983(6) 0.0865(16) Uani 1 1 d . . . . .
H83A H 0.6469 0.8257 0.3922 0.104 Uiso 1 1 calc R U . . .
H83B H 0.5825 0.7810 0.2575 0.104 Uiso 1 1 calc R U . . .
C17 C 0.2980(3) 0.6538(3) 0.1274(4) 0.0619(10) Uani 1 1 d . . . . .
C24 C 0.9697(3) 0.8835(3) 1.1305(4) 0.0622(11) Uani 1 1 d . . . . .
H24 H 0.9719 0.8891 1.2250 0.075 Uiso 1 1 calc R U . . .
C14 C 0.1871(3) 0.6667(3) 0.2761(4) 0.0630(11) Uani 1 1 d . . . . .
H14 H 0.2297 0.6803 0.3522 0.076 Uiso 1 1 calc R U . . .
C35 C 0.9620(2) 0.8616(3) 0.8435(4) 0.0494(8) Uani 1 1 d . . . . .
C2 C 0.1425(2) 0.6338(3) 0.0253(4) 0.0512(9) Uani 1 1 d . . . . .
C33 C 0.8825(3) 0.8382(3) 0.6134(4) 0.0655(11) Uani 1 1 d . . . . .
H33 H 0.8802 0.8294 0.5178 0.079 Uiso 1 1 calc R U . . .
C12 C 0.0405(3) 0.6464(3) 0.1900(6) 0.0736(14) Uani 1 1 d . . . . .
C26 C 1.1248(3) 0.8911(3) 1.1587(6) 0.0775(14) Uani 1 1 d . . . . .
H26 H 1.1282 0.8982 1.2539 0.093 Uiso 1 1 calc R U . . .
C29 C 1.1170(3) 0.8691(3) 0.8720(6) 0.0690(12) Uani 1 1 d . . . . .
C15 C 0.0576(3) 0.6322(3) 0.0508(5) 0.0633(11) Uani 1 1 d . . . . .
C31 C 1.0376(3) 0.8483(3) 0.6437(5) 0.0758(13) Uani 1 1 d . . . . .
H31 H 1.0366 0.8410 0.5489 0.091 Uiso 1 1 calc R U . . .
C13 C 0.1052(3) 0.6624(3) 0.2987(5) 0.0784(14) Uani 1 1 d . . . . .
H13 H 0.0937 0.6706 0.3893 0.094 Uiso 1 1 calc R U . . .
C27 C 1.1974(3) 0.8886(4) 1.0983(7) 0.0917(17) Uani 1 1 d . . . . .
H27 H 1.2494 0.8944 1.1542 0.110 Uiso 1 1 calc R U . . .
C84 C 0.6968(4) 0.7930(5) 0.2133(7) 0.135(3) Uani 1 1 d . . . . .
H84A H 0.6787 0.7928 0.1187 0.203 Uiso 1 1 calc R U . . .
H84B H 0.7138 0.7265 0.2113 0.203 Uiso 1 1 calc R U . . .
H84C H 0.7435 0.8367 0.2543 0.203 Uiso 1 1 calc R U . . .
C30 C 1.1111(3) 0.8579(3) 0.7265(6) 0.0803(14) Uani 1 1 d . . . . .
H30 H 1.1601 0.8571 0.6876 0.096 Uiso 1 1 calc R U . . .
C4 C 0.0915(3) 0.6084(3) -0.2219(5) 0.0815(14) Uani 1 1 d . . . . .
H4 H 0.1030 0.6015 -0.3120 0.098 Uiso 1 1 calc R U . . .
C86 C 0.4449(3) 0.8941(5) 0.1095(6) 0.1044(19) Uani 1 1 d . . . . .
H86A H 0.4075 0.9240 0.1788 0.157 Uiso 1 1 calc R U . . .
H86B H 0.4578 0.8262 0.1049 0.157 Uiso 1 1 calc R U . . .
H86C H 0.4185 0.8952 0.0187 0.157 Uiso 1 1 calc R U . . .
C28 C 1.1943(3) 0.8781(3) 0.9609(7) 0.0860(16) Uani 1 1 d . . . . .
H28 H 1.2440 0.8767 0.9236 0.103 Uiso 1 1 calc R U . . .
C5 C 0.0071(3) 0.6053(3) -0.2007(7) 0.0865(16) Uani 1 1 d . . . . .
C16 C -0.0092(3) 0.6178(3) -0.0621(7) 0.0791(15) Uani 1 1 d . . . . .
C11 C -0.0461(4) 0.6422(4) 0.2113(8) 0.104(2) Uani 1 1 d . . . . .
H11 H -0.0589 0.6504 0.3012 0.124 Uiso 1 1 calc R U . . .
C10 C -0.1069(4) 0.6270(4) 0.1048(11) 0.125(3) Uani 1 1 d . . . . .
H10 H -0.1616 0.6233 0.1220 0.150 Uiso 1 1 calc R U . . .
C7 C -0.1422(6) 0.5929(7) -0.2790(12) 0.164(5) Uani 1 1 d . . . . .
H7 H -0.1869 0.5858 -0.3508 0.196 Uiso 1 1 calc R U . . .
C9 C -0.0932(3) 0.6158(4) -0.0350(10) 0.110(2) Uani 1 1 d . . . . .
C8 C -0.1574(5) 0.6029(5) -0.1473(12) 0.153(5) Uani 1 1 d . . . . .
H8 H -0.2126 0.6012 -0.1311 0.183 Uiso 1 1 calc R U . . .
C6 C -0.0606(4) 0.5930(4) -0.3082(8) 0.125(3) Uani 1 1 d . . . . .
H6 H -0.0508 0.5849 -0.3996 0.150 Uiso 1 1 calc R U . . .
Au4 Au 0.50364(3) 0.53222(3) 0.50258(5) 0.06749(14) Uani 0.5 1 d . . P A -1
P3 P 0.4470(3) 0.5714(4) 0.7107(5) 0.0728(13) Uani 0.5 1 d . . P A -1
P4 P 0.5593(3) 0.4717(3) 0.2913(5) 0.0481(8) Uani 0.5 1 d . . P A -1
C113 C 0.4745(16) 0.451(3) 0.1370(19) 0.115(14) Uani 0.5 1 d . . P A -1
H11A H 0.4673 0.5130 0.1148 0.138 Uiso 0.5 1 calc R U P A -1
H11B H 0.4951 0.4008 0.0566 0.138 Uiso 0.5 1 calc R U P A -1
C104 C 0.584(3) 0.629(4) 0.874(7) 0.104(15) Uani 0.29(2) 1 d D U P A -1
H10A H 0.6041 0.6199 0.7849 0.157 Uiso 0.29(2) 1 calc R U P A -1
H10B H 0.6309 0.6226 0.9412 0.157 Uiso 0.29(2) 1 calc R U P A -1
H10C H 0.5592 0.6950 0.9075 0.157 Uiso 0.29(2) 1 calc R U P A -1
C103 C 0.5160(16) 0.5470(17) 0.852(3) 0.052(6) Uani 0.29(2) 1 d D U P A -1
H10D H 0.4886 0.5595 0.9360 0.062 Uiso 0.29(2) 1 calc R U P A -1
H10E H 0.5398 0.4796 0.8242 0.062 Uiso 0.29(2) 1 calc R U P A -1
C114 C 0.399(2) 0.425(2) 0.147(4) 0.111(11) Uani 0.5 1 d . . P A -1
H11C H 0.3624 0.4179 0.0601 0.167 Uiso 0.5 1 calc R U P A -1
H11D H 0.3755 0.4747 0.2235 0.167 Uiso 0.5 1 calc R U P A -1
H11E H 0.4032 0.3619 0.1636 0.167 Uiso 0.5 1 calc R U P A -1
C112 C 0.6893(16) 0.347(3) 0.385(3) 0.116(10) Uani 0.5 1 d . . P A -1
H11F H 0.6748 0.3864 0.4760 0.174 Uiso 0.5 1 calc R U P A -1
H11G H 0.7358 0.3760 0.3643 0.174 Uiso 0.5 1 calc R U P A -1
H11H H 0.7047 0.2802 0.3837 0.174 Uiso 0.5 1 calc R U P A -1
C111 C 0.6047(19) 0.343(2) 0.259(3) 0.086(7) Uani 0.5 1 d . . P A -1
H11I H 0.5627 0.2991 0.2638 0.103 Uiso 0.5 1 calc R U P A -1
H11J H 0.6222 0.3175 0.1653 0.103 Uiso 0.5 1 calc R U P A -1
C115 C 0.6346(11) 0.5540(13) 0.2712(17) 0.063(3) Uani 0.5 1 d . . P A -1
H11K H 0.6604 0.5185 0.1868 0.075 Uiso 0.5 1 calc R U P A -1
H11L H 0.6037 0.6111 0.2552 0.075 Uiso 0.5 1 calc R U P A -1
C116 C 0.7034(11) 0.5922(17) 0.391(2) 0.087(4) Uani 0.5 1 d . . P A -1
H11M H 0.6793 0.6219 0.4779 0.131 Uiso 0.5 1 calc R U P A -1
H11N H 0.7343 0.6414 0.3745 0.131 Uiso 0.5 1 calc R U P A -1
H11O H 0.7406 0.5378 0.3985 0.131 Uiso 0.5 1 calc R U P A -1
C102 C 0.3152(16) 0.676(2) 0.640(3) 0.099(8) Uani 0.5 1 d . . P A -1
H10F H 0.2741 0.6268 0.6239 0.148 Uiso 0.5 1 calc R U P A -1
H10G H 0.3396 0.6653 0.5548 0.148 Uiso 0.5 1 calc R U P A -1
H10H H 0.2888 0.7417 0.6675 0.148 Uiso 0.5 1 calc R U P A -1
C101 C 0.374(2) 0.6707(19) 0.740(2) 0.085(9) Uani 0.5 1 d . . P A -1
H10I H 0.3462 0.6711 0.8192 0.102 Uiso 0.5 1 calc R U P A -1
H10J H 0.4053 0.7318 0.7711 0.102 Uiso 0.5 1 calc R U P A -1
C105 C 0.3912(15) 0.4686(15) 0.717(2) 0.107(7) Uani 0.5 1 d . . P A -1
H10K H 0.4315 0.4157 0.7233 0.129 Uiso 0.5 1 calc R U P A -1
H10L H 0.3645 0.4905 0.8027 0.129 Uiso 0.5 1 calc R U P A -1
C106 C 0.3230(17) 0.425(2) 0.589(3) 0.156(11) Uani 0.5 1 d . . P A -1
H10M H 0.2755 0.4702 0.5954 0.233 Uiso 0.5 1 calc R U P A -1
H10N H 0.3055 0.3617 0.5899 0.233 Uiso 0.5 1 calc R U P A -1
H10O H 0.3458 0.4148 0.5029 0.233 Uiso 0.5 1 calc R U P A -1
C203 C 0.5229(16) 0.636(3) 0.868(3) 0.070(8) Uani 0.21(2) 1 d D U P A -1
H20A H 0.5191 0.7066 0.8818 0.085 Uiso 0.21(2) 1 calc R U P A -1
H20B H 0.5052 0.6265 0.9499 0.085 Uiso 0.21(2) 1 calc R U P A -1
C204 C 0.609(4) 0.604(5) 0.862(9) 0.071(15) Uani 0.21(2) 1 d D U P A -1
H20C H 0.6276 0.6129 0.7817 0.107 Uiso 0.21(2) 1 calc R U P A -1
H20D H 0.6144 0.5350 0.8547 0.107 Uiso 0.21(2) 1 calc R U P A -1
H20E H 0.6421 0.6436 0.9469 0.107 Uiso 0.21(2) 1 calc R U P A -1

loop_
_atom_site_aniso_label
_atom_site_aniso_U_11
_atom_site_aniso_U_22
_atom_site_aniso_U_33
_atom_site_aniso_U_23
_atom_site_aniso_U_13
_atom_site_aniso_U_12
Au2 0.05237(12) 0.06738(15) 0.04691(11) 0.02373(10) 0.01713(9) 0.00370(10)
Au1 0.04725(9) 0.07435(13) 0.06321(10) 0.02368(9) 0.00691(7) -0.00719(7)
P1 0.0540(5) 0.0518(6) 0.0516(5) 0.0195(5) 0.0205(4) 0.0025(4)
O2 0.064(2) 0.146(3) 0.0618(19) 0.027(2) 0.0168(15) -0.004(2)
C85 0.070(3) 0.090(3) 0.046(2) 0.022(2) 0.0120(19) -0.006(2)
O1 0.061(2) 0.184(4) 0.0548(17) 0.021(2) 0.0173(15) 0.010(2)
C19 0.060(3) 0.070(3) 0.065(3) 0.026(2) 0.009(2) 0.000(2)
C34 0.061(2) 0.060(3) 0.046(2) 0.0145(18) 0.0003(17) -0.0016(19)
C81 0.066(3) 0.066(3) 0.069(3) 0.026(2) 0.020(2) -0.004(2)
C22 0.052(2) 0.037(2) 0.050(2) 0.0125(16) 0.0022(16) -0.0036(15)
C38 0.054(2) 0.069(3) 0.075(3) 0.027(2) 0.007(2) -0.005(2)
C39 0.053(2) 0.064(3) 0.078(3) 0.028(2) 0.010(2) -0.006(2)
C18 0.061(3) 0.076(3) 0.058(2) 0.021(2) 0.012(2) 0.003(2)
C1 0.055(2) 0.040(2) 0.055(2) 0.0133(17) 0.0166(18) 0.0030(16)
C23 0.063(2) 0.049(2) 0.059(2) 0.0195(19) 0.0056(19) -0.0021(18)
C21 0.056(2) 0.040(2) 0.052(2) 0.0128(17) 0.0058(17) 0.0003(16)
C3 0.067(3) 0.062(3) 0.064(3) 0.024(2) 0.000(2) -0.007(2)
C32 0.061(2) 0.044(2) 0.062(2) 0.0134(18) 0.0153(19) 0.0031(18)
C82 0.082(3) 0.102(4) 0.081(3) 0.022(3) -0.002(3) -0.024(3)
C37 0.056(2) 0.060(3) 0.064(2) 0.023(2) 0.0054(19) -0.0043(19)
C36 0.052(2) 0.0312(19) 0.074(3) 0.0143(18) 0.0003(19) 0.0000(16)
C25 0.059(2) 0.035(2) 0.080(3) 0.017(2) -0.010(2) -0.0039(17)
C83 0.089(4) 0.063(3) 0.119(4) 0.034(3) 0.049(3) 0.013(3)
C17 0.060(2) 0.073(3) 0.053(2) 0.022(2) 0.0133(19) 0.009(2)
C24 0.078(3) 0.047(2) 0.060(2) 0.0221(19) -0.008(2) -0.001(2)
C14 0.080(3) 0.052(3) 0.060(2) 0.017(2) 0.024(2) 0.008(2)
C35 0.053(2) 0.0326(19) 0.059(2) 0.0106(16) 0.0066(17) 0.0002(15)
C2 0.050(2) 0.034(2) 0.067(2) 0.0141(17) 0.0064(18) -0.0024(15)
C33 0.078(3) 0.068(3) 0.049(2) 0.016(2) 0.013(2) 0.004(2)
C12 0.067(3) 0.035(2) 0.122(4) 0.020(2) 0.042(3) 0.007(2)
C26 0.080(3) 0.051(3) 0.093(3) 0.027(2) -0.029(3) -0.009(2)
C29 0.058(3) 0.038(2) 0.104(4) 0.015(2) 0.010(2) -0.0018(18)
C15 0.053(2) 0.031(2) 0.104(3) 0.019(2) 0.017(2) 0.0045(17)
C31 0.080(3) 0.065(3) 0.080(3) 0.013(2) 0.034(3) 0.007(2)
C13 0.102(4) 0.055(3) 0.087(3) 0.019(2) 0.054(3) 0.008(3)
C27 0.064(3) 0.065(3) 0.136(5) 0.032(3) -0.021(3) -0.011(2)
C84 0.155(6) 0.097(5) 0.173(6) 0.049(5) 0.098(5) 0.050(4)
C30 0.066(3) 0.064(3) 0.109(4) 0.019(3) 0.034(3) 0.004(2)
C4 0.103(4) 0.061(3) 0.075(3) 0.027(2) -0.021(3) -0.014(3)
C86 0.088(4) 0.133(5) 0.086(4) 0.030(4) -0.005(3) -0.031(4)
C28 0.055(3) 0.056(3) 0.141(5) 0.027(3) 0.004(3) -0.002(2)
C5 0.084(4) 0.041(3) 0.122(5) 0.027(3) -0.034(3) -0.012(2)
C16 0.051(3) 0.033(2) 0.144(5) 0.025(3) -0.007(3) -0.0010(18)
C11 0.082(4) 0.053(3) 0.181(6) 0.024(4) 0.072(4) 0.006(3)
C10 0.060(4) 0.046(3) 0.264(10) 0.031(5) 0.058(5) 0.006(3)
C7 0.110(7) 0.078(5) 0.259(12) 0.044(8) -0.094(8) -0.018(4)
C9 0.057(3) 0.039(3) 0.215(8) 0.025(4) 0.008(4) 0.002(2)
C8 0.062(4) 0.054(4) 0.305(13) 0.040(7) -0.048(7) -0.006(3)
C6 0.114(5) 0.064(4) 0.168(6) 0.036(4) -0.074(5) -0.018(3)
Au4 0.05461(18) 0.1044(4) 0.04069(13) 0.0190(3) 0.01689(12) 0.0121(3)
P3 0.0571(17) 0.122(4) 0.0394(14) 0.026(3) 0.0158(12) 0.015(3)
P4 0.0555(16) 0.0525(19) 0.0379(12) 0.0153(15) 0.0148(10) 0.0071(16)
C113 0.104(17) 0.20(4) 0.025(6) 0.028(10) -0.012(7) -0.001(15)
C104 0.08(3) 0.15(4) 0.072(16) 0.02(3) 0.02(2) -0.03(2)
C103 0.047(10) 0.042(10) 0.071(16) 0.019(9) 0.025(10) 0.009(8)
C114 0.085(15) 0.10(2) 0.121(15) 0.019(13) -0.037(11) -0.016(13)
C112 0.137(17) 0.111(19) 0.108(14) 0.066(13) -0.014(11) 0.032(13)
C111 0.077(12) 0.119(14) 0.099(13) 0.075(12) 0.036(8) 0.012(9)
C115 0.079(8) 0.057(8) 0.059(7) 0.022(5) 0.026(6) 0.000(5)
C116 0.095(10) 0.081(12) 0.078(8) 0.014(7) 0.009(8) -0.017(8)
C102 0.107(14) 0.089(12) 0.132(17) 0.057(12) 0.073(13) 0.007(9)
C101 0.092(18) 0.096(13) 0.056(9) -0.001(9) 0.031(9) -0.026(13)
C105 0.17(2) 0.081(13) 0.099(11) 0.046(9) 0.079(13) 0.039(12)
C106 0.19(2) 0.082(13) 0.19(2) -0.007(13) 0.092(17) -0.045(13)
C203 0.044(12) 0.088(19) 0.069(13) 0.012(12) 0.011(10) -0.002(12)
C204 0.06(2) 0.08(4) 0.07(3) 0.01(2) 0.02(2) -0.02(2)

loop_
_atom_type_symbol
_atom_type_description
_atom_type_scat_dispersion_real
_atom_type_scat_dispersion_imag
_atom_type_scat_source
C C 0.0033 0.0016 'International Tables Vol C Tables 4.2.6.8 and 6.1.1.4'
H H 0.0000 0.0000 'International Tables Vol C Tables 4.2.6.8 and 6.1.1.4'
Au Au -2.0133 8.8022 'International Tables Vol C Tables 4.2.6.8 and 6.1.1.4'
O O 0.0106 0.0060 'International Tables Vol C Tables 4.2.6.8 and 6.1.1.4'
P P 0.1023 0.0942 'International Tables Vol C Tables 4.2.6.8 and 6.1.1.4'

loop_
_geom_angle_atom_site_label_1
_geom_angle_atom_site_label_2
_geom_angle_atom_site_label_3
_geom_angle
_geom_angle_site_symmetry_1
_geom_angle_site_symmetry_3
_geom_angle_publ_flag
Au1 Au2 Au1 180.0 2_676 . ?
P1 Au2 Au1 86.43(3) . 2_676 ?
P1 Au2 Au1 86.42(3) 2_676 . ?
P1 Au2 Au1 93.58(3) 2_676 2_676 ?
P1 Au2 Au1 93.57(3) . . ?
P1 Au2 P1 180.0 . 2_676 ?
C19 Au1 Au2 94.50(13) . . ?
C19 Au1 C39 177.23(17) . . ?
C19 Au1 Au4 83.46(13) . . ?
C39 Au1 Au2 86.64(12) . . ?
C39 Au1 Au4 95.17(12) . . ?
Au4 Au1 Au2 174.547(9) . . ?
C85 P1 Au2 113.35(14) . . ?
C85 P1 C83 108.8(2) . . ?
C81 P1 Au2 113.61(14) . . ?
C81 P1 C85 104.4(2) . . ?
C81 P1 C83 106.6(2) . . ?
C83 P1 Au2 109.69(16) . . ?
P1 C85 H85A 108.9 . . ?
P1 C85 H85B 108.9 . . ?
H85A C85 H85B 107.7 . . ?
C86 C85 P1 113.6(3) . . ?
C86 C85 H85A 108.9 . . ?
C86 C85 H85B 108.9 . . ?
C18 C19 Au1 178.0(4) . . ?
C21 C34 H34 119.0 . . ?
C33 C34 H34 119.0 . . ?
C33 C34 C21 122.0(4) . . ?
P1 C81 H81A 108.7 . . ?
P1 C81 H81B 108.7 . . ?
H81A C81 H81B 107.6 . . ?
C82 C81 P1 114.4(3) . . ?
C82 C81 H81A 108.7 . . ?
C82 C81 H81B 108.7 . . ?
C21 C22 C23 124.5(3) . . ?
C21 C22 C35 118.5(3) . . ?
C35 C22 C23 117.0(3) . . ?
C39 C38 C37 179.4(5) . . ?
C38 C39 Au1 175.5(4) . . ?
C19 C18 C17 175.0(4) . . ?
C14 C1 C17 116.5(4) . . ?
C14 C1 C2 119.7(4) . . ?
C2 C1 C17 123.9(3) . . ?
C22 C23 H23 118.9 . . ?
C24 C23 C22 122.2(4) . . ?
C24 C23 H23 118.9 . . ?
C34 C21 C22 119.4(3) . . ?
C34 C21 C37 117.3(3) . . ?
C22 C21 C37 123.3(3) . . ?
C2 C3 H3 119.1 . . ?
C4 C3 H3 119.1 . . ?
C4 C3 C2 121.7(4) . . ?
C35 C32 C31 118.9(4) . . ?
C33 C32 C35 118.9(4) . . ?
C33 C32 C31 122.2(4) . . ?
C81 C82 H82A 109.5 . . ?
C81 C82 H82B 109.5 . . ?
C81 C82 H82C 109.5 . . ?
H82A C82 H82B 109.5 . . ?
H82A C82 H82C 109.5 . . ?
H82B C82 H82C 109.5 . . ?
O2 C37 C38 119.7(4) . . ?
O2 C37 C21 123.3(4) . . ?
C38 C37 C21 116.9(4) . . ?
C25 C36 C35 120.6(4) . . ?
C25 C36 C29 119.5(4) . . ?
C29 C36 C35 119.9(4) . . ?
C36 C25 C24 118.3(4) . . ?
C36 C25 C26 119.8(4) . . ?
C26 C25 C24 121.9(4) . . ?
P1 C83 H83A 107.6 . . ?
P1 C83 H83B 107.6 . . ?
H83A C83 H83B 107.1 . . ?
C84 C83 P1 118.8(4) . . ?
C84 C83 H83A 107.6 . . ?
C84 C83 H83B 107.6 . . ?
O1 C17 C18 119.3(4) . . ?
O1 C17 C1 122.3(4) . . ?
C18 C17 C1 118.4(3) . . ?
C23 C24 C25 121.8(4) . . ?
C23 C24 H24 119.1 . . ?
C25 C24 H24 119.1 . . ?
C1 C14 H14 119.5 . . ?
C13 C14 C1 121.0(4) . . ?
C13 C14 H14 119.5 . . ?
C22 C35 C36 120.1(3) . . ?
C32 C35 C22 120.7(3) . . ?
C32 C35 C36 119.2(3) . . ?
C1 C2 C3 124.2(3) . . ?
C1 C2 C15 118.8(4) . . ?
C15 C2 C3 117.0(4) . . ?
C34 C33 C32 120.5(4) . . ?
C34 C33 H33 119.8 . . ?
C32 C33 H33 119.8 . . ?
C15 C12 C11 118.0(6) . . ?
C13 C12 C15 119.9(4) . . ?
C13 C12 C11 122.1(5) . . ?
C25 C26 H26 120.2 . . ?
C27 C26 C25 119.5(5) . . ?
C27 C26 H26 120.2 . . ?
C30 C29 C36 118.5(4) . . ?
C28 C29 C36 118.5(5) . . ?
C28 C29 C30 123.0(5) . . ?
C12 C15 C2 119.5(4) . . ?
C16 C15 C2 120.1(5) . . ?
C16 C15 C12 120.4(4) . . ?
C32 C31 H31 119.4 . . ?
C30 C31 C32 121.3(4) . . ?
C30 C31 H31 119.4 . . ?
C14 C13 H13 119.4 . . ?
C12 C13 C14 121.1(4) . . ?
C12 C13 H13 119.4 . . ?
C26 C27 H27 119.3 . . ?
C28 C27 C26 121.4(5) . . ?
C28 C27 H27 119.3 . . ?
C83 C84 H84A 109.5 . . ?
C83 C84 H84B 109.5 . . ?
C83 C84 H84C 109.5 . . ?
H84A C84 H84B 109.5 . . ?
H84A C84 H84C 109.5 . . ?
H84B C84 H84C 109.5 . . ?
C29 C30 H30 118.9 . . ?
C31 C30 C29 122.2(4) . . ?
C31 C30 H30 118.9 . . ?
C3 C4 H4 118.7 . . ?
C3 C4 C5 122.7(5) . . ?
C5 C4 H4 118.7 . . ?
C85 C86 H86A 109.5 . . ?
C85 C86 H86B 109.5 . . ?
C85 C86 H86C 109.5 . . ?
H86A C86 H86B 109.5 . . ?
H86A C86 H86C 109.5 . . ?
H86B C86 H86C 109.5 . . ?
C29 C28 H28 119.3 . . ?
C27 C28 C29 121.3(5) . . ?
C27 C28 H28 119.3 . . ?
C4 C5 C16 117.6(5) . . ?
C6 C5 C4 123.4(7) . . ?
C6 C5 C16 119.0(6) . . ?
C15 C16 C9 119.4(6) . . ?
C5 C16 C15 120.8(4) . . ?
C5 C16 C9 119.8(6) . . ?
C12 C11 H11 119.7 . . ?
C10 C11 C12 120.7(6) . . ?
C10 C11 H11 119.7 . . ?
C11 C10 H10 118.3 . . ?
C11 C10 C9 123.4(6) . . ?
C9 C10 H10 118.3 . . ?
C8 C7 H7 119.7 . . ?
C8 C7 C6 120.6(9) . . ?
C6 C7 H7 119.7 . . ?
C10 C9 C16 118.2(6) . . ?
C8 C9 C16 118.0(8) . . ?
C8 C9 C10 123.8(8) . . ?
C7 C8 C9 122.3(10) . . ?
C7 C8 H8 118.9 . . ?
C9 C8 H8 118.9 . . ?
C5 C6 H6 119.9 . . ?
C7 C6 C5 120.3(8) . . ?
C7 C6 H6 119.9 . . ?
P3 Au4 Au1 92.80(12) . . ?
P3 Au4 P4 172.62(13) . . ?
P4 Au4 Au1 94.54(8) . . ?
C103 P3 Au4 114.6(7) . . ?
C103 P3 C203 39.1(17) . . ?
C101 P3 Au4 114.8(8) . . ?
C101 P3 C103 122.3(11) . . ?
C101 P3 C105 104.6(12) . . ?
C101 P3 C203 94.5(13) . . ?
C105 P3 Au4 111.6(7) . . ?
C105 P3 C103 82.8(11) . . ?
C105 P3 C203 117.7(15) . . ?
C203 P3 Au4 112.3(9) . . ?
C113 P4 Au4 111.1(7) . . ?
C111 P4 Au4 112.2(8) . . ?
C111 P4 C113 101.4(16) . . ?
C115 P4 Au4 114.0(6) . . ?
C115 P4 C113 106.5(13) . . ?
C115 P4 C111 110.8(11) . . ?
P4 C113 H11A 107.4 . . ?
P4 C113 H11B 107.4 . . ?
H11A C113 H11B 107.0 . . ?
C114 C113 P4 120(2) . . ?
C114 C113 H11A 107.4 . . ?
C114 C113 H11B 107.4 . . ?
H10A C104 H10B 109.5 . . ?
H10A C104 H10C 109.5 . . ?
H10B C104 H10C 109.5 . . ?
C103 C104 H10A 109.5 . . ?
C103 C104 H10B 109.5 . . ?
C103 C104 H10C 109.5 . . ?
P3 C103 H10D 112.2 . . ?
P3 C103 H10E 112.2 . . ?
C104 C103 P3 98(3) . . ?
C104 C103 H10D 112.2 . . ?
C104 C103 H10E 112.2 . . ?
H10D C103 H10E 109.8 . . ?
C113 C114 H11C 109.5 . . ?
C113 C114 H11D 109.5 . . ?
C113 C114 H11E 109.5 . . ?
H11C C114 H11D 109.5 . . ?
H11C C114 H11E 109.5 . . ?
H11D C114 H11E 109.5 . . ?
H11F C112 H11G 109.5 . . ?
H11F C112 H11H 109.5 . . ?
H11G C112 H11H 109.5 . . ?
C111 C112 H11F 109.5 . . ?
C111 C112 H11G 109.5 . . ?
C111 C112 H11H 109.5 . . ?
P4 C111 H11I 109.9 . . ?
P4 C111 H11J 109.9 . . ?
C112 C111 P4 108.8(18) . . ?
C112 C111 H11I 109.9 . . ?
C112 C111 H11J 109.9 . . ?
H11I C111 H11J 108.3 . . ?
P4 C115 H11K 108.0 . . ?
P4 C115 H11L 108.0 . . ?
H11K C115 H11L 107.3 . . ?
C116 C115 P4 117.0(10) . . ?
C116 C115 H11K 108.0 . . ?
C116 C115 H11L 108.0 . . ?
C115 C116 H11M 109.5 . . ?
C115 C116 H11N 109.5 . . ?
C115 C116 H11O 109.5 . . ?
H11M C116 H11N 109.5 . . ?
H11M C116 H11O 109.5 . . ?
H11N C116 H11O 109.5 . . ?
H10F C102 H10G 109.5 . . ?
H10F C102 H10H 109.5 . . ?
H10G C102 H10H 109.5 . . ?
C101 C102 H10F 109.5 . . ?
C101 C102 H10G 109.5 . . ?
C101 C102 H10H 109.5 . . ?
P3 C101 H10I 107.1 . . ?
P3 C101 H10J 107.1 . . ?
C102 C101 P3 121(2) . . ?
C102 C101 H10I 107.1 . . ?
C102 C101 H10J 107.1 . . ?
H10I C101 H10J 106.8 . . ?
P3 C105 H10K 108.5 . . ?
P3 C105 H10L 108.5 . . ?
H10K C105 H10L 107.5 . . ?
C106 C105 P3 115.1(15) . . ?
C106 C105 H10K 108.5 . . ?
C106 C105 H10L 108.5 . . ?
C105 C106 H10M 109.5 . . ?
C105 C106 H10N 109.5 . . ?
C105 C106 H10O 109.5 . . ?
H10M C106 H10N 109.5 . . ?
H10M C106 H10O 109.5 . . ?
H10N C106 H10O 109.5 . . ?
P3 C203 H20A 108.1 . . ?
P3 C203 H20B 108.1 . . ?
H20A C203 H20B 107.3 . . ?
C204 C203 P3 117(4) . . ?
C204 C203 H20A 108.1 . . ?
C204 C203 H20B 108.1 . . ?
C203 C204 H20C 109.5 . . ?
C203 C204 H20D 109.5 . . ?
C203 C204 H20E 109.5 . . ?
H20C C204 H20D 109.5 . . ?
H20C C204 H20E 109.5 . . ?
H20D C204 H20E 109.5 . . ?

loop_
_geom_bond_atom_site_label_1
_geom_bond_atom_site_label_2
_geom_bond_distance
_geom_bond_site_symmetry_2
_geom_bond_publ_flag
Au2 Au1 3.3373(2) 2_676 ?
Au2 Au1 3.3373(2) . ?
Au2 P1 2.3086(9) . ?
Au2 P1 2.3086(8) 2_676 ?
Au1 C19 1.976(4) . ?
Au1 C39 1.987(4) . ?
Au1 Au4 3.3289(4) . ?
P1 C85 1.815(4) . ?
P1 C81 1.804(4) . ?
P1 C83 1.817(5) . ?
O2 C37 1.220(5) . ?
C85 H85A 0.9700 . ?
C85 H85B 0.9700 . ?
C85 C86 1.509(6) . ?
O1 C17 1.215(4) . ?
C19 C18 1.205(5) . ?
C34 H34 0.9300 . ?
C34 C21 1.392(5) . ?
C34 C33 1.380(5) . ?
C81 H81A 0.9700 . ?
C81 H81B 0.9700 . ?
C81 C82 1.522(6) . ?
C22 C23 1.437(5) . ?
C22 C21 1.414(5) . ?
C22 C35 1.426(5) . ?
C38 C39 1.201(5) . ?
C38 C37 1.443(6) . ?
C18 C17 1.436(6) . ?
C1 C17 1.490(5) . ?
C1 C14 1.400(5) . ?
C1 C2 1.412(5) . ?
C23 H23 0.9300 . ?
C23 C24 1.348(5) . ?
C21 C37 1.498(5) . ?
C3 H3 0.9300 . ?
C3 C2 1.441(5) . ?
C3 C4 1.343(6) . ?
C32 C35 1.417(5) . ?
C32 C33 1.392(6) . ?
C32 C31 1.438(5) . ?
C82 H82A 0.9600 . ?
C82 H82B 0.9600 . ?
C82 H82C 0.9600 . ?
C36 C25 1.400(6) . ?
C36 C35 1.434(5) . ?
C36 C29 1.422(6) . ?
C25 C24 1.422(6) . ?
C25 C26 1.410(6) . ?
C83 H83A 0.9700 . ?
C83 H83B 0.9700 . ?
C83 C84 1.466(6) . ?
C24 H24 0.9300 . ?
C14 H14 0.9300 . ?
C14 C13 1.379(6) . ?
C2 C15 1.429(5) . ?
C33 H33 0.9300 . ?
C12 C15 1.422(7) . ?
C12 C13 1.371(7) . ?
C12 C11 1.449(6) . ?
C26 H26 0.9300 . ?
C26 C27 1.389(7) . ?
C29 C30 1.419(7) . ?
C29 C28 1.411(6) . ?
C15 C16 1.421(7) . ?
C31 H31 0.9300 . ?
C31 C30 1.332(6) . ?
C13 H13 0.9300 . ?
C27 H27 0.9300 . ?
C27 C28 1.343(7) . ?
C84 H84A 0.9600 . ?
C84 H84B 0.9600 . ?
C84 H84C 0.9600 . ?
C30 H30 0.9300 . ?
C4 H4 0.9300 . ?
C4 C5 1.411(7) . ?
C86 H86A 0.9600 . ?
C86 H86B 0.9600 . ?
C86 H86C 0.9600 . ?
C28 H28 0.9300 . ?
C5 C16 1.416(8) . ?
C5 C6 1.398(7) . ?
C16 C9 1.423(7) . ?
C11 H11 0.9300 . ?
C11 C10 1.316(9) . ?
C10 H10 0.9300 . ?
C10 C9 1.420(10) . ?
C7 H7 0.9300 . ?
C7 C8 1.351(13) . ?
C7 C6 1.388(11) . ?
C9 C8 1.392(10) . ?
C8 H8 0.9300 . ?
C6 H6 0.9300 . ?
Au4 P3 2.299(5) . ?
Au4 P4 2.308(5) . ?
P3 C103 1.80(3) . ?
P3 C101 1.74(3) . ?
P3 C105 1.794(16) . ?
P3 C203 1.86(3) . ?
P4 C113 1.88(2) . ?
P4 C111 1.86(3) . ?
P4 C115 1.821(13) . ?
C113 H11A 0.9700 . ?
C113 H11B 0.9700 . ?
C113 C114 1.33(4) . ?
C104 H10A 0.9600 . ?
C104 H10B 0.9600 . ?
C104 H10C 0.9600 . ?
C104 C103 1.60(6) . ?
C103 H10D 0.9700 . ?
C103 H10E 0.9700 . ?
C114 H11C 0.9600 . ?
C114 H11D 0.9600 . ?
C114 H11E 0.9600 . ?
C112 H11F 0.9600 . ?
C112 H11G 0.9600 . ?
C112 H11H 0.9600 . ?
C112 C111 1.71(4) . ?
C111 H11I 0.9700 . ?
C111 H11J 0.9700 . ?
C115 H11K 0.9700 . ?
C115 H11L 0.9700 . ?
C115 C116 1.50(3) . ?
C116 H11M 0.9600 . ?
C116 H11N 0.9600 . ?
C116 H11O 0.9600 . ?
C102 H10F 0.9600 . ?
C102 H10G 0.9600 . ?
C102 H10H 0.9600 . ?
C102 C101 1.30(4) . ?
C101 H10I 0.9700 . ?
C101 H10J 0.9700 . ?
C105 H10K 0.9700 . ?
C105 H10L 0.9700 . ?
C105 C106 1.55(4) . ?
C106 H10M 0.9600 . ?
C106 H10N 0.9600 . ?
C106 H10O 0.9600 . ?
C203 H20A 0.9700 . ?
C203 H20B 0.9700 . ?
C203 C204 1.42(6) . ?
C204 H20C 0.9600 . ?
C204 H20D 0.9600 . ?
C204 H20E 0.9600 . ?

loop_
_geom_torsion_atom_site_label_1
_geom_torsion_atom_site_label_2
_geom_torsion_atom_site_label_3
_geom_torsion_atom_site_label_4
_geom_torsion
_geom_torsion_site_symmetry_1
_geom_torsion_site_symmetry_2
_geom_torsion_site_symmetry_3
_geom_torsion_site_symmetry_4
_geom_torsion_publ_flag
Au2 P1 C85 C86 -51.4(4) . . . . ?
Au2 P1 C81 C82 55.0(4) . . . . ?
Au2 P1 C83 C84 -165.7(5) . . . . ?
C85 P1 C81 C82 179.0(3) . . . . ?
C85 P1 C83 C84 69.8(6) . . . . ?
C34 C21 C37 O2 -162.1(4) . . . . ?
C34 C21 C37 C38 14.8(5) . . . . ?
C81 P1 C85 C86 -175.6(4) . . . . ?
C81 P1 C83 C84 -42.2(6) . . . . ?
C22 C23 C24 C25 1.3(6) . . . . ?
C22 C21 C37 O2 15.2(6) . . . . ?
C22 C21 C37 C38 -167.8(4) . . . . ?
C1 C14 C13 C12 -2.5(6) . . . . ?
C1 C2 C15 C12 -0.9(5) . . . . ?
C1 C2 C15 C16 178.3(3) . . . . ?
C23 C22 C21 C34 -176.5(4) . . . . ?
C23 C22 C21 C37 6.2(6) . . . . ?
C23 C22 C35 C32 178.7(3) . . . . ?
C23 C22 C35 C36 -1.5(5) . . . . ?
C21 C34 C33 C32 1.8(6) . . . . ?
C21 C22 C23 C24 179.1(4) . . . . ?
C21 C22 C35 C32 0.0(5) . . . . ?
C21 C22 C35 C36 179.8(3) . . . . ?
C3 C2 C15 C12 -178.9(4) . . . . ?
C3 C2 C15 C16 0.3(5) . . . . ?
C3 C4 C5 C16 1.1(7) . . . . ?
C3 C4 C5 C6 179.6(5) . . . . ?
C32 C31 C30 C29 0.0(7) . . . . ?
C36 C25 C24 C23 -2.1(6) . . . . ?
C36 C25 C26 C27 0.7(6) . . . . ?
C36 C29 C30 C31 -0.5(7) . . . . ?
C36 C29 C28 C27 -0.3(7) . . . . ?
C25 C36 C35 C22 0.7(5) . . . . ?
C25 C36 C35 C32 -179.5(3) . . . . ?
C25 C36 C29 C30 -179.5(4) . . . . ?
C25 C36 C29 C28 0.8(6) . . . . ?
C25 C26 C27 C28 -0.2(7) . . . . ?
C83 P1 C85 C86 70.9(4) . . . . ?
C83 P1 C81 C82 -65.9(4) . . . . ?
C17 C1 C14 C13 -177.9(4) . . . . ?
C17 C1 C2 C3 -2.5(6) . . . . ?
C17 C1 C2 C15 179.7(4) . . . . ?
C24 C25 C26 C27 179.2(4) . . . . ?
C14 C1 C17 O1 164.9(4) . . . . ?
C14 C1 C17 C18 -14.1(6) . . . . ?
C14 C1 C2 C3 177.4(4) . . . . ?
C14 C1 C2 C15 -0.5(5) . . . . ?
C35 C22 C23 C24 0.5(5) . . . . ?
C35 C22 C21 C34 2.1(5) . . . . ?
C35 C22 C21 C37 -175.2(3) . . . . ?
C35 C32 C33 C34 0.4(6) . . . . ?
C35 C32 C31 C30 1.0(6) . . . . ?
C35 C36 C25 C24 1.0(5) . . . . ?
C35 C36 C25 C26 179.6(4) . . . . ?
C35 C36 C29 C30 -0.1(6) . . . . ?
C35 C36 C29 C28 -179.8(4) . . . . ?
C2 C1 C17 O1 -15.3(7) . . . . ?
C2 C1 C17 C18 165.7(4) . . . . ?
C2 C1 C14 C13 2.2(6) . . . . ?
C2 C3 C4 C5 -1.2(7) . . . . ?
C2 C15 C16 C5 -0.3(6) . . . . ?
C2 C15 C16 C9 179.6(4) . . . . ?
C33 C34 C21 C22 -3.1(6) . . . . ?
C33 C34 C21 C37 174.4(4) . . . . ?
C33 C32 C35 C22 -1.3(6) . . . . ?
C33 C32 C35 C36 178.9(4) . . . . ?
C33 C32 C31 C30 -179.5(4) . . . . ?
C12 C15 C16 C5 178.9(4) . . . . ?
C12 C15 C16 C9 -1.2(6) . . . . ?
C12 C11 C10 C9 -1.3(9) . . . . ?
C26 C25 C24 C23 179.4(4) . . . . ?
C26 C27 C28 C29 0.0(8) . . . . ?
C29 C36 C25 C24 -179.5(4) . . . . ?
C29 C36 C25 C26 -1.0(6) . . . . ?
C29 C36 C35 C22 -178.7(3) . . . . ?
C29 C36 C35 C32 1.1(5) . . . . ?
C15 C12 C13 C14 1.0(6) . . . . ?
C15 C12 C11 C10 -0.8(7) . . . . ?
C15 C16 C9 C10 -0.9(7) . . . . ?
C15 C16 C9 C8 179.1(5) . . . . ?
C31 C32 C35 C22 178.2(4) . . . . ?
C31 C32 C35 C36 -1.6(5) . . . . ?
C31 C32 C33 C34 -179.1(4) . . . . ?
C13 C12 C15 C2 0.7(6) . . . . ?
C13 C12 C15 C16 -178.6(4) . . . . ?
C13 C12 C11 C10 179.8(5) . . . . ?
C30 C29 C28 C27 -180.0(5) . . . . ?
C4 C3 C2 C1 -177.5(4) . . . . ?
C4 C3 C2 C15 0.4(6) . . . . ?
C4 C5 C16 C15 -0.4(6) . . . . ?
C4 C5 C16 C9 179.7(4) . . . . ?
C4 C5 C6 C7 -178.6(6) . . . . ?
C28 C29 C30 C31 179.2(4) . . . . ?
C5 C16 C9 C10 179.0(5) . . . . ?
C5 C16 C9 C8 -1.0(7) . . . . ?
C16 C5 C6 C7 -0.2(8) . . . . ?
C16 C9 C8 C7 -0.3(11) . . . . ?
C11 C12 C15 C2 -178.7(4) . . . . ?
C11 C12 C15 C16 2.1(6) . . . . ?
C11 C12 C13 C14 -179.6(4) . . . . ?
C11 C10 C9 C16 2.2(8) . . . . ?
C11 C10 C9 C8 -177.8(6) . . . . ?
C10 C9 C8 C7 179.7(8) . . . . ?
C8 C7 C6 C5 -1.1(12) . . . . ?
C6 C5 C16 C15 -178.9(4) . . . . ?
C6 C5 C16 C9 1.2(7) . . . . ?
C6 C7 C8 C9 1.3(15) . . . . ?
Au4 P3 C103 C104 67(2) . . . . ?
Au4 P3 C101 C102 45(3) . . . . ?
Au4 P3 C105 C106 -53.4(19) . . . . ?
Au4 P3 C203 C204 -36(5) . . . . ?
Au4 P4 C113 C114 -32(4) . . . . ?
Au4 P4 C111 C112 -65.3(16) . . . . ?
Au4 P4 C115 C116 49.7(17) . . . . ?
C113 P4 C111 C112 176.1(16) . . . . ?
C113 P4 C115 C116 172.5(17) . . . . ?
C103 P3 C101 C102 -167.9(19) . . . . ?
C103 P3 C105 C106 -167.1(19) . . . . ?
C103 P3 C203 C204 66(4) . . . . ?
C111 P4 C113 C114 87(3) . . . . ?
C111 P4 C115 C116 -78.0(18) . . . . ?
C115 P4 C113 C114 -157(3) . . . . ?
C115 P4 C111 C112 63.3(16) . . . . ?
C101 P3 C103 C104 -80(2) . . . . ?
C101 P3 C105 C106 71.3(19) . . . . ?
C101 P3 C203 C204 -155(4) . . . . ?
C105 P3 C103 C104 177(2) . . . . ?
C105 P3 C101 C102 -77(2) . . . . ?
C105 P3 C203 C204 96(4) . . . . ?
C203 P3 C103 C104 -29(2) . . . . ?
C203 P3 C101 C102 163(2) . . . . ?
C203 P3 C105 C106 174.6(18) . . . . ?
